data_2234022
loop_
_publ_author_name
'Kargar, Hadi'
'Kia, Reza'
'Shakarami, Tayebeh'
'Tahir, Muhammad Nawaz'

_publ_section_title
;
 2-((<i>E</i>)-{3-[(<i>E</i>)-2-Hydroxy-3,5-diiodobenzylideneamino]-2,2-dimethylpropyl}iminomethyl)-4,6-diiodophenol
;
_journal_coeditor_code VM2150
_journal_issue 3
_journal_name_full 'Acta Crystallographica Section E'
_journal_page_first o564
_journal_paper_doi 10.1107/S1600536812003704
_journal_volume 68
_journal_year 2012
_chemical_formula_iupac 'C19 H18 I4 N2 O2'
_chemical_formula_moiety 'C19 H18 I4 N2 O2'
_chemical_formula_sum 'C19 H18 I4 N2 O2'
_chemical_formula_weight 813.95
_chemical_name_common
;
2-((<i>E</i>)-{3-[(<i>E</i>)-2-Hydroxy-3,5-diiodobenzylideneamino]-
2,2-dimethylpropyl}iminomethyl)-4,6-diiodophenol
;
_chemical_name_systematic
;
2-((<i>E</i>)-{3-[(<i>E</i>)-2-Hydroxy-3,5-diiodobenzylideneamino]-
2,2-dimethylpropyl}iminomethyl)-4,6-diiodophenol
;
_space_group_IT_number 61
_symmetry_cell_setting orthorhombic
_symmetry_space_group_name_Hall '-P 2ac 2ab'
_symmetry_space_group_name_H-M 'P b c a'
_atom_sites_solution_hydrogens geom
_atom_sites_solution_primary direct
_atom_sites_solution_secondary difmap
_audit_creation_method SHELXL97
_cell_angle_alpha 90.00
_cell_angle_beta 90.00
_cell_angle_gamma 90.00
_cell_formula_units_Z 8
_cell_length_a 12.2057(5)
_cell_length_b 11.8169(5)
_cell_length_c 31.8157(15)
_cell_measurement_reflns_used 3211
_cell_measurement_temperature 291(2)
_cell_measurement_theta_max 27.50
_cell_measurement_theta_min 2.45
_cell_volume 4588.9(3)
_computing_cell_refinement 'APEX2 (Bruker, 2005)'
_computing_data_collection 'APEX2 (Bruker, 2005)'
_computing_data_reduction 'SAINT (Bruker, 2005)'
_computing_molecular_graphics 'SHELXTL (Sheldrick, 2008)'
_computing_publication_material
;
SHELXTL (Sheldrick, 2008) and PLATON (Spek, 2009)
;
_computing_structure_refinement 'SHELXTL (Sheldrick, 2008)'
_computing_structure_solution 'SHELXTL (Sheldrick, 2008)'
_diffrn_ambient_temperature 291(2)
_diffrn_measured_fraction_theta_full 0.999
_diffrn_measured_fraction_theta_max 0.999
_diffrn_measurement_device_type 'Bruker SMART APEXII CCD area-detector'
_diffrn_measurement_method '\f and \w'
_diffrn_radiation_monochromator graphite
_diffrn_radiation_source 'fine-focus sealed tube'
_diffrn_radiation_type MoK\a
_diffrn_radiation_wavelength 0.71073
_diffrn_reflns_av_R_equivalents 0.0994
_diffrn_reflns_av_sigmaI/netI 0.0780
_diffrn_reflns_limit_h_max 16
_diffrn_reflns_limit_h_min -15
_diffrn_reflns_limit_k_max 14
_diffrn_reflns_limit_k_min -15
_diffrn_reflns_limit_l_max 39
_diffrn_reflns_limit_l_min -41
_diffrn_reflns_number 39183
_diffrn_reflns_theta_full 27.89
_diffrn_reflns_theta_max 27.89
_diffrn_reflns_theta_min 1.28
_diffrn_standards_number 0
_exptl_absorpt_coefficient_mu 5.449
_exptl_absorpt_correction_T_max 0.6697
_exptl_absorpt_correction_T_min 0.4405
_exptl_absorpt_correction_type multi-scan
_exptl_absorpt_process_details '(SADABS; Bruker, 2005)'
_exptl_crystal_colour yellow
_exptl_crystal_density_diffrn 2.356
_exptl_crystal_density_method 'not measured'
_exptl_crystal_description block
_exptl_crystal_F_000 2992
_exptl_crystal_size_max 0.18
_exptl_crystal_size_mid 0.12
_exptl_crystal_size_min 0.08
_refine_diff_density_max 1.111
_refine_diff_density_min -0.940
_refine_ls_extinction_method none
_refine_ls_goodness_of_fit_ref 1.004
_refine_ls_hydrogen_treatment constr
_refine_ls_matrix_type full
_refine_ls_number_parameters 248
_refine_ls_number_reflns 5471
_refine_ls_number_restraints 0
_refine_ls_restrained_S_all 1.004
_refine_ls_R_factor_all 0.1166
_refine_ls_R_factor_gt 0.0436
_refine_ls_shift/su_max 0.001
_refine_ls_shift/su_mean 0.000
_refine_ls_structure_factor_coef Fsqd
_refine_ls_weighting_details 'calc w = 1/[\s^2^(Fo^2^)+(0.0213P)^2^] where P=(Fo^2^+2Fc^2^)/3'
_refine_ls_weighting_scheme calc
_refine_ls_wR_factor_gt 0.0628
_refine_ls_wR_factor_ref 0.0794
_reflns_number_gt 2871
_reflns_number_total 5472
_reflns_threshold_expression I>2\s(I)
_cod_data_source_file vm2150.cif
_cod_data_source_block I
_cod_database_code 2234022
_cod_database_fobs_code 2234022

loop_
_symmetry_equiv_pos_as_xyz
'x, y, z'
'x+1/2, -y+1/2, -z'
'-x, y+1/2, -z+1/2'
'-x+1/2, -y, z+1/2'
'-x, -y, -z'
'-x-1/2, y-1/2, z'
'x, -y-1/2, z-1/2'
'x-1/2, y, -z-1/2'

loop_
_atom_site_type_symbol
_atom_site_label
_atom_site_fract_x
_atom_site_fract_y
_atom_site_fract_z
_atom_site_U_iso_or_equiv
_atom_site_adp_type
_atom_site_calc_flag
_atom_site_refinement_flags
_atom_site_occupancy
_atom_site_symmetry_multiplicity
_atom_site_disorder_assembly
_atom_site_disorder_group
I I1 0.67018(4) 0.26848(5) 0.383838(17) 0.06718(18) Uani d . 1 1 . .
I I2 1.02767(3) 0.17675(4) 0.508635(14) 0.04527(13) Uani d . 1 1 . .
I I3 0.82622(4) 0.00536(4) 0.001078(17) 0.06243(17) Uani d . 1 1 . .
I I4 0.65930(4) -0.30987(4) 0.131933(17) 0.06028(17) Uani d . 1 1 . .
O O1 0.8328(3) 0.1220(4) 0.32918(15) 0.0501(12) Uani d . 1 1 . .
H H1 0.8784 0.0964 0.3128 0.075 Uiso d PR 0.46(8) 1 A 2
O O2 0.8775(3) -0.2231(3) 0.17564(15) 0.0475(12) Uani d . 1 1 . .
H H2 0.9371 -0.2077 0.1860 0.071 Uiso d PR 0.59(7) 1 B 1
N N1 0.9942(4) -0.0017(4) 0.31029(17) 0.0421(14) Uani d . 1 1 . .
H H1A 0.9424 0.0253 0.3063 0.051 Uiso d PR 0.54(8) 1 A 1
N N2 1.0582(4) -0.1182(4) 0.18514(18) 0.0421(14) Uani d . 1 1 . .
H H1B 1.0104 -0.1580 0.2007 0.051 Uiso d PR 0.41(7) 1 B 2
C C1 0.8751(5) 0.1317(5) 0.3665(2) 0.0337(15) Uani d . 1 1 . .
C C2 0.8201(4) 0.1925(5) 0.3985(2) 0.0379(16) Uani d . 1 1 . .
C C3 0.8633(5) 0.2052(5) 0.4382(2) 0.0365(16) Uani d . 1 1 . .
H H3 0.8259 0.2468 0.4584 0.044 Uiso calc R 1 1 . .
C C4 0.9642(5) 0.1548(5) 0.44789(19) 0.0333(15) Uani d . 1 1 . .
C C5 1.0178(5) 0.0919(5) 0.41839(19) 0.0331(15) Uani d . 1 1 . .
H H5 1.0838 0.0574 0.4254 0.040 Uiso calc R 1 1 . .
C C6 0.9755(5) 0.0782(5) 0.37794(19) 0.0313(14) Uani d . 1 1 . .
C C7 1.0307(5) 0.0096(5) 0.3477(2) 0.0370(16) Uani d . 1 1 . .
H H7 1.0947 -0.0278 0.3554 0.044 Uiso calc R 1 1 . .
C C8 1.0466(5) -0.0734(5) 0.2792(2) 0.0436(17) Uani d . 1 1 . .
H H8A 0.9906 -0.1139 0.2637 0.052 Uiso calc R 1 1 . .
H H8B 1.0916 -0.1290 0.2935 0.052 Uiso calc R 1 1 . .
C C9 1.1191(5) -0.0066(5) 0.2478(2) 0.0381(16) Uani d . 1 1 . .
C C10 1.2243(5) 0.0305(6) 0.2697(2) 0.067(2) Uani d . 1 1 . .
H H10A 1.2693 0.0719 0.2503 0.100 Uiso calc R 1 1 . .
H H10B 1.2634 -0.0350 0.2794 0.100 Uiso calc R 1 1 . .
H H10C 1.2065 0.0780 0.2932 0.100 Uiso calc R 1 1 . .
C C11 1.0597(5) 0.0973(5) 0.2311(2) 0.054(2) Uani d . 1 1 . .
H H11A 1.1027 0.1317 0.2093 0.081 Uiso calc R 1 1 . .
H H11B 1.0490 0.1505 0.2535 0.081 Uiso calc R 1 1 . .
H H11C 0.9898 0.0752 0.2198 0.081 Uiso calc R 1 1 . .
C C12 1.1517(4) -0.0858(5) 0.2119(2) 0.0426(17) Uani d . 1 1 . .
H H12A 1.2066 -0.0488 0.1947 0.051 Uiso calc R 1 1 . .
H H12B 1.1844 -0.1537 0.2236 0.051 Uiso calc R 1 1 . .
C C13 1.0478(5) -0.0796(5) 0.1485(2) 0.0392(17) Uani d . 1 1 . .
H H13 1.1029 -0.0336 0.1377 0.047 Uiso calc R 1 1 . .
C C14 0.9534(5) -0.1038(5) 0.1222(2) 0.0340(15) Uani d . 1 1 . .
C C15 0.9413(5) -0.0561(5) 0.0826(2) 0.0359(16) Uani d . 1 1 . .
H H15 0.9962 -0.0092 0.0723 0.043 Uiso calc R 1 1 . .
C C16 0.8510(5) -0.0761(5) 0.0583(2) 0.0361(16) Uani d . 1 1 . .
C C17 0.7708(5) -0.1491(5) 0.0727(2) 0.0406(17) Uani d . 1 1 . .
H H17 0.7100 -0.1646 0.0560 0.049 Uiso calc R 1 1 . .
C C18 0.7804(5) -0.1982(5) 0.1111(2) 0.0352(16) Uani d . 1 1 . .
C C19 0.8699(5) -0.1780(5) 0.1381(2) 0.0329(15) Uani d . 1 1 . .

loop_
_atom_site_aniso_label
_atom_site_aniso_U_11
_atom_site_aniso_U_22
_atom_site_aniso_U_33
_atom_site_aniso_U_12
_atom_site_aniso_U_13
_atom_site_aniso_U_23
I1 0.0476(3) 0.1081(5) 0.0458(3) 0.0294(3) 0.0003(3) -0.0007(3)
I2 0.0508(3) 0.0558(3) 0.0292(2) 0.0012(2) -0.0041(2) -0.0020(2)
I3 0.0643(3) 0.0714(4) 0.0516(4) 0.0043(2) -0.0106(3) 0.0231(3)
I4 0.0551(3) 0.0626(3) 0.0631(4) -0.0240(2) -0.0120(3) 0.0108(3)
O1 0.041(3) 0.078(3) 0.031(3) 0.007(2) -0.005(2) -0.010(3)
O2 0.049(3) 0.056(3) 0.037(3) -0.012(2) -0.002(2) 0.005(2)
N1 0.038(3) 0.053(4) 0.035(4) -0.002(3) 0.009(3) -0.007(3)
N2 0.044(3) 0.055(4) 0.027(4) 0.000(3) -0.002(3) -0.008(3)
C1 0.030(4) 0.043(4) 0.028(4) -0.009(3) 0.005(3) 0.003(3)
C2 0.029(4) 0.052(4) 0.033(4) -0.001(3) 0.002(3) 0.002(3)
C3 0.044(4) 0.034(4) 0.032(4) -0.004(3) 0.006(3) -0.004(3)
C4 0.042(4) 0.037(4) 0.022(4) -0.006(3) 0.006(3) 0.005(3)
C5 0.030(3) 0.043(4) 0.027(4) -0.002(3) 0.004(3) 0.007(3)
C6 0.039(4) 0.032(4) 0.023(4) -0.001(3) 0.006(3) 0.000(3)
C7 0.047(4) 0.034(4) 0.030(4) -0.002(3) 0.004(3) -0.005(3)
C8 0.047(4) 0.053(4) 0.031(4) -0.001(3) 0.002(3) -0.009(4)
C9 0.038(4) 0.050(4) 0.027(4) -0.002(3) -0.002(3) -0.009(3)
C10 0.046(5) 0.103(7) 0.051(6) -0.016(4) -0.008(4) -0.033(5)
C11 0.069(5) 0.054(5) 0.038(5) 0.002(4) 0.008(4) 0.001(4)
C12 0.030(4) 0.066(5) 0.032(4) -0.003(3) -0.002(3) -0.011(4)
C13 0.036(4) 0.043(4) 0.038(5) 0.003(3) 0.003(3) -0.016(4)
C14 0.034(4) 0.038(4) 0.030(4) -0.002(3) -0.002(3) -0.003(3)
C15 0.040(4) 0.032(4) 0.036(4) 0.001(3) 0.005(3) -0.001(3)
C16 0.039(4) 0.034(4) 0.035(4) 0.010(3) -0.002(3) 0.000(3)
C17 0.035(4) 0.044(4) 0.043(5) 0.000(3) -0.009(3) -0.002(4)
C18 0.037(4) 0.031(4) 0.038(4) -0.007(3) 0.000(3) -0.005(3)
C19 0.040(4) 0.024(4) 0.034(4) 0.002(3) 0.005(3) -0.004(3)

loop_
_atom_type_symbol
_atom_type_description
_atom_type_scat_dispersion_real
_atom_type_scat_dispersion_imag
_atom_type_scat_source
C C 0.0033 0.0016 'International Tables Vol C Tables 4.2.6.8 and 6.1.1.4'
H H 0.0000 0.0000 'International Tables Vol C Tables 4.2.6.8 and 6.1.1.4'
N N 0.0061 0.0033 'International Tables Vol C Tables 4.2.6.8 and 6.1.1.4'
O O 0.0106 0.0060 'International Tables Vol C Tables 4.2.6.8 and 6.1.1.4'
I I -0.4742 1.8119 'International Tables Vol C Tables 4.2.6.8 and 6.1.1.4'

loop_
_geom_angle_atom_site_label_1
_geom_angle_atom_site_label_2
_geom_angle_atom_site_label_3
_geom_angle
C1 O1 H1 110.0
C19 O2 H2 109.8
C7 N1 C8 122.8(6)
C7 N1 H1A 115.1
C8 N1 H1A 121.8
C13 N2 C12 121.2(6)
C13 N2 H1B 129.4
C12 N2 H1B 108.7
O1 C1 C2 120.8(6)
O1 C1 C6 122.4(6)
C2 C1 C6 116.7(6)
C3 C2 C1 122.2(6)
C3 C2 I1 119.6(5)
C1 C2 I1 118.2(5)
C2 C3 C4 119.5(6)
C2 C3 H3 120.2
C4 C3 H3 120.2
C5 C4 C3 120.0(6)
C5 C4 I2 121.6(5)
C3 C4 I2 118.4(4)
C4 C5 C6 121.3(6)
C4 C5 H5 119.3
C6 C5 H5 119.3
C5 C6 C1 120.1(5)
C5 C6 C7 120.9(6)
C1 C6 C7 119.0(6)
N1 C7 C6 121.5(6)
N1 C7 H7 119.2
C6 C7 H7 119.2
N1 C8 C9 113.2(5)
N1 C8 H8A 108.9
C9 C8 H8A 108.9
N1 C8 H8B 108.9
C9 C8 H8B 108.9
H8A C8 H8B 107.8
C11 C9 C10 109.2(5)
C11 C9 C12 110.9(5)
C10 C9 C12 107.3(5)
C11 C9 C8 111.4(5)
C10 C9 C8 109.4(6)
C12 C9 C8 108.6(5)
C9 C10 H10A 109.5
C9 C10 H10B 109.5
H10A C10 H10B 109.5
C9 C10 H10C 109.5
H10A C10 H10C 109.5
H10B C10 H10C 109.5
C9 C11 H11A 109.5
C9 C11 H11B 109.5
H11A C11 H11B 109.5
C9 C11 H11C 109.5
H11A C11 H11C 109.5
H11B C11 H11C 109.5
N2 C12 C9 112.8(5)
N2 C12 H12A 109.0
C9 C12 H12A 109.0
N2 C12 H12B 109.0
C9 C12 H12B 109.0
H12A C12 H12B 107.8
N2 C13 C14 122.8(6)
N2 C13 H13 118.6
C14 C13 H13 118.6
C15 C14 C19 119.4(6)
C15 C14 C13 121.8(6)
C19 C14 C13 118.8(6)
C16 C15 C14 122.0(6)
C16 C15 H15 119.0
C14 C15 H15 119.0
C15 C16 C17 119.4(6)
C15 C16 I3 122.2(5)
C17 C16 I3 118.4(5)
C18 C17 C16 120.2(6)
C18 C17 H17 119.9
C16 C17 H17 119.9
C17 C18 C19 122.9(6)
C17 C18 I4 119.6(5)
C19 C18 I4 117.6(5)
O2 C19 C18 122.7(6)
O2 C19 C14 121.2(6)
C18 C19 C14 116.1(6)

loop_
_geom_bond_atom_site_label_1
_geom_bond_atom_site_label_2
_geom_bond_distance
I1 C2 2.091(6)
I2 C4 2.098(6)
I3 C16 2.081(6)
I4 C18 2.090(6)
O1 C1 1.301(7)
O1 H1 0.8203
O2 C19 1.312(7)
O2 H2 0.8201
N1 C7 1.278(8)
N1 C8 1.452(7)
N1 H1A 0.7184
N2 C13 1.259(8)
N2 C12 1.474(7)
N2 H1B 0.8984
C1 C2 1.416(8)
C1 C6 1.426(8)
C2 C3 1.376(8)
C3 C4 1.403(8)
C3 H3 0.9300
C4 C5 1.364(8)
C5 C6 1.396(8)
C5 H5 0.9300
C6 C7 1.427(8)
C7 H7 0.9300
C8 C9 1.550(8)
C8 H8A 0.9700
C8 H8B 0.9700
C9 C11 1.522(8)
C9 C10 1.526(8)
C9 C12 1.530(8)
C10 H10A 0.9600
C10 H10B 0.9600
C10 H10C 0.9600
C11 H11A 0.9600
C11 H11B 0.9600
C11 H11C 0.9600
C12 H12A 0.9700
C12 H12B 0.9700
C13 C14 1.452(8)
C13 H13 0.9300
C14 C15 1.388(8)
C14 C19 1.436(8)
C15 C16 1.367(8)
C15 H15 0.9300
C16 C17 1.383(8)
C17 C18 1.359(8)
C17 H17 0.9300
C18 C19 1.408(8)

loop_
_geom_hbond_atom_site_label_D
_geom_hbond_atom_site_label_H
_geom_hbond_atom_site_label_A
_geom_hbond_distance_DH
_geom_hbond_distance_HA
_geom_hbond_distance_DA
_geom_hbond_angle_DHA
_geom_hbond_publ_flag
N1 H1A O1 0.72 1.90 2.526(6) 145 y
O2 H2 N2 0.82 1.82 2.548(6) 148 y
